data_1514639
loop_
_publ_author_name
'Li, Zhanyong'
'Chifotides, Helen T.'
'Dunbar, Kim R.'

_publ_section_title
;
 Unprecedented partial paddlewheel dirhodium methyl isocyanide compounds
 with unusual structural and electronic properties: a comprehensive
 experimental and theoretical study
;
_journal_issue 12
_journal_name_full 'Chemical Science'
_journal_page_first 4470
_journal_paper_doi 10.1039/c3sc51641e
_journal_volume 4
_journal_year 2013
_chemical_formula_sum 'C42 H48 B2 F8 N10 Rh2'
_chemical_formula_weight 1072.34
_chemical_name_systematic
;
?
;
_space_group_IT_number 61
_symmetry_space_group_name_Hall '-P 2ac 2ab'
_symmetry_space_group_name_H-M 'P b c a'
_atom_sites_solution_hydrogens geom
_atom_sites_solution_primary direct
_atom_sites_solution_secondary difmap
_audit_creation_method SHELXL-97
_cell_angle_alpha 90.00
_cell_angle_beta 90.00
_cell_angle_gamma 90.00
_cell_formula_units_Z 8
_cell_length_a 14.338(3)
_cell_length_b 21.619(4)
_cell_length_c 31.136(6)
_cell_measurement_temperature 110(2)
_cell_volume 9651(3)
_computing_structure_refinement 'SHELXL-97 (Sheldrick, 2008)'
_computing_structure_solution 'SHELXS-97 (Sheldrick, 2008)'
_diffrn_ambient_temperature 110(2)
_diffrn_measured_fraction_theta_full 0.954
_diffrn_measured_fraction_theta_max 0.954
_diffrn_radiation_monochromator graphite
_diffrn_radiation_source 'fine-focus sealed tube'
_diffrn_radiation_type MoK\a
_diffrn_radiation_wavelength 0.71073
_diffrn_reflns_av_R_equivalents 0.0301
_diffrn_reflns_av_sigmaI/netI 0.0173
_diffrn_reflns_limit_h_max 19
_diffrn_reflns_limit_h_min -18
_diffrn_reflns_limit_k_max 28
_diffrn_reflns_limit_k_min -29
_diffrn_reflns_limit_l_max 39
_diffrn_reflns_limit_l_min -41
_diffrn_reflns_number 105468
_diffrn_reflns_theta_full 28.62
_diffrn_reflns_theta_max 28.62
_diffrn_reflns_theta_min 1.31
_exptl_absorpt_coefficient_mu 0.756
_exptl_absorpt_correction_T_max 0.9850
_exptl_absorpt_correction_T_min 0.8336
_exptl_absorpt_correction_type multi-scan
_exptl_absorpt_process_details 'SADABS v2.03 (Bruker, 2003)'
_exptl_crystal_colour yellow
_exptl_crystal_density_diffrn 1.476
_exptl_crystal_density_method 'not measured'
_exptl_crystal_description plate
_exptl_crystal_F_000 4336
_exptl_crystal_size_max 0.25
_exptl_crystal_size_mid 0.06
_exptl_crystal_size_min 0.02
_refine_diff_density_max 0.827
_refine_diff_density_min -0.617
_refine_diff_density_rms 0.069
_refine_ls_extinction_method none
_refine_ls_goodness_of_fit_ref 1.058
_refine_ls_hydrogen_treatment mixed
_refine_ls_matrix_type full
_refine_ls_number_parameters 587
_refine_ls_number_reflns 11808
_refine_ls_number_restraints 0
_refine_ls_restrained_S_all 1.058
_refine_ls_R_factor_all 0.0374
_refine_ls_R_factor_gt 0.0262
_refine_ls_shift/su_max 0.001
_refine_ls_shift/su_mean 0.000
_refine_ls_structure_factor_coef Fsqd
_refine_ls_weighting_details 'calc w=1/[\s^2^(Fo^2^)+(0.0217P)^2^+13.1764P] where P=(Fo^2^+2Fc^2^)/3'
_refine_ls_weighting_scheme calc
_refine_ls_wR_factor_gt 0.0590
_refine_ls_wR_factor_ref 0.0660
_reflns_number_gt 9811
_reflns_number_total 11808
_reflns_threshold_expression >2sigma(I)
_cod_data_source_file c3sc51641e.txt
_cod_data_source_block d:\xray\yong003\yong003
_cod_original_sg_symbol_H-M Pbca
_cod_database_code 1514639

loop_
_symmetry_equiv_pos_as_xyz
'x, y, z'
'-x+1/2, -y, z+1/2'
'x+1/2, -y+1/2, -z'
'-x, y+1/2, -z+1/2'
'-x, -y, -z'
'x-1/2, y, -z-1/2'
'-x-1/2, y-1/2, z'
'x, -y-1/2, z-1/2'

loop_
_atom_site_label
_atom_site_type_symbol
_atom_site_fract_x
_atom_site_fract_y
_atom_site_fract_z
_atom_site_U_iso_or_equiv
_atom_site_adp_type
_atom_site_occupancy
_atom_site_symmetry_multiplicity
_atom_site_calc_flag
_atom_site_refinement_flags
Rh1 Rh 0.538564(10) 0.433188(6) 0.149138(5) 0.01506(4) Uani 1 1 d .
F1 F 0.82359(15) 0.10878(9) 0.22580(8) 0.0836(7) Uani 1 1 d .
N1 N 0.45519(11) 0.49293(7) 0.11273(5) 0.0174(3) Uani 1 1 d .
C1 C 0.38367(13) 0.46789(9) 0.09272(6) 0.0184(4) Uani 1 1 d .
H1 H 0.3548 0.4913 0.0706 0.022 Uiso 1 1 calc R
B1 B 0.7528(3) 0.14344(14) 0.24383(14) 0.0563(9) Uani 1 1 d .
Rh2 Rh 0.393354(10) 0.359333(6) 0.152737(5) 0.01525(4) Uani 1 1 d .
F2 F 0.78819(18) 0.19530(8) 0.26365(7) 0.0859(8) Uani 1 1 d .
N2 N 0.34937(11) 0.41284(7) 0.10111(5) 0.0180(3) Uani 1 1 d .
C2 C 0.53601(14) 0.32606(9) 0.08812(6) 0.0200(4) Uani 1 1 d .
H2 H 0.5649 0.3005 0.0672 0.024 Uiso 1 1 calc R
B2 B 0.4805(3) 0.39207(16) 0.32825(12) 0.0488(8) Uani 1 1 d .
F3 F 0.70600(16) 0.10866(9) 0.27481(7) 0.0749(6) Uani 1 1 d .
N3 N 0.56799(11) 0.38285(7) 0.09330(5) 0.0193(3) Uani 1 1 d .
C3 C 0.48187(13) 0.55430(9) 0.10109(6) 0.0197(4) Uani 1 1 d .
F4 F 0.68967(15) 0.16019(9) 0.21224(7) 0.0719(6) Uani 1 1 d .
N4 N 0.46679(11) 0.30324(7) 0.11024(5) 0.0183(3) Uani 1 1 d .
C4 C 0.52546(14) 0.59221(9) 0.13127(7) 0.0224(4) Uani 1 1 d .
H4 H 0.5333 0.5779 0.1599 0.027 Uiso 1 1 calc R
F5 F 0.55494(18) 0.38619(12) 0.30127(9) 0.0962(8) Uani 1 1 d .
N5 N 0.66905(14) 0.34408(9) 0.19677(8) 0.0388(5) Uani 1 1 d .
C5 C 0.55762(15) 0.65071(9) 0.11999(8) 0.0269(4) Uani 1 1 d .
H5 H 0.5888 0.6751 0.1409 0.032 Uiso 1 1 calc R
F6 F 0.46664(17) 0.33687(9) 0.34956(7) 0.0757(6) Uani 1 1 d .
N6 N 0.46689(13) 0.28154(9) 0.22871(6) 0.0285(4) Uani 1 1 d .
C6 C 0.54537(16) 0.67436(10) 0.07888(8) 0.0293(5) Uani 1 1 d .
F7 F 0.49664(17) 0.43926(10) 0.35679(7) 0.0797(7) Uani 1 1 d .
N7 N 0.49164(13) 0.50489(8) 0.23209(6) 0.0247(4) Uani 1 1 d .
C7 C 0.49932(16) 0.63733(10) 0.04946(8) 0.0299(5) Uani 1 1 d .
H7 H 0.4881 0.6529 0.0214 0.036 Uiso 1 1 calc R
F8 F 0.40351(16) 0.40695(11) 0.30445(8) 0.0888(8) Uani 1 1 d .
N8 N 0.27837(13) 0.44254(9) 0.21278(6) 0.0294(4) Uani 1 1 d .
C8 C 0.46892(15) 0.57795(10) 0.05973(7) 0.0252(4) Uani 1 1 d .
H8 H 0.4392 0.5533 0.0385 0.030 Uiso 1 1 calc R
C39 C 0.65871(14) 0.48750(9) 0.14140(6) 0.0200(4) Uani 1 1 d .
C9 C 0.5803(2) 0.73808(11) 0.06716(9) 0.0428(6) Uani 1 1 d .
H9A H 0.5757 0.7439 0.0360 0.064 Uiso 1 1 calc R
H9B H 0.6455 0.7423 0.0761 0.064 Uiso 1 1 calc R
H9C H 0.5424 0.7694 0.0818 0.064 Uiso 1 1 calc R
C41 C 0.28076(14) 0.29876(9) 0.15014(6) 0.0203(4) Uani 1 1 d .
C10 C 0.28055(14) 0.39124(9) 0.07151(6) 0.0191(4) Uani 1 1 d .
C11 C 0.30668(17) 0.37659(10) 0.02984(7) 0.0283(5) Uani 1 1 d .
H11 H 0.3700 0.3806 0.0213 0.034 Uiso 1 1 calc R
C12 C 0.2407(2) 0.35609(11) 0.00051(8) 0.0390(6) Uani 1 1 d .
H12 H 0.2593 0.3462 -0.0280 0.047 Uiso 1 1 calc R
C13 C 0.1480(2) 0.34987(11) 0.01225(9) 0.0418(7) Uani 1 1 d .
C14 C 0.12274(17) 0.36504(10) 0.05395(9) 0.0367(6) Uani 1 1 d .
H14 H 0.0593 0.3614 0.0623 0.044 Uiso 1 1 calc R
C15 C 0.18765(15) 0.38543(9) 0.08374(7) 0.0257(4) Uani 1 1 d .
H15 H 0.1689 0.3953 0.1122 0.031 Uiso 1 1 calc R
C16 C 0.0761(3) 0.32732(15) -0.01972(12) 0.0724(12) Uani 1 1 d .
H16A H 0.0988 0.3347 -0.0490 0.109 Uiso 1 1 calc R
H16B H 0.0175 0.3498 -0.0154 0.109 Uiso 1 1 calc R
H16C H 0.0655 0.2829 -0.0155 0.109 Uiso 1 1 calc R
C17 C 0.64956(14) 0.39972(9) 0.07002(7) 0.0215(4) Uani 1 1 d .
C18 C 0.73286(16) 0.36835(10) 0.07635(9) 0.0373(6) Uani 1 1 d .
H18 H 0.7338 0.3316 0.0931 0.045 Uiso 1 1 calc R
C19 C 0.81465(17) 0.39052(11) 0.05826(10) 0.0441(7) Uani 1 1 d .
H19 H 0.8714 0.3689 0.0629 0.053 Uiso 1 1 calc R
C20 C 0.81485(16) 0.44399(10) 0.03337(8) 0.0315(5) Uani 1 1 d .
C21 C 0.73102(15) 0.47395(10) 0.02638(7) 0.0254(4) Uani 1 1 d .
H21 H 0.7296 0.5098 0.0088 0.031 Uiso 1 1 calc R
C22 C 0.64896(14) 0.45251(9) 0.04461(6) 0.0220(4) Uani 1 1 d .
H22 H 0.5921 0.4740 0.0397 0.026 Uiso 1 1 calc R
C23 C 0.90506(18) 0.46960(12) 0.01608(10) 0.0458(7) Uani 1 1 d .
H23A H 0.9292 0.4420 -0.0063 0.069 Uiso 1 1 calc R
H23B H 0.9507 0.4727 0.0394 0.069 Uiso 1 1 calc R
H23C H 0.8940 0.5107 0.0039 0.069 Uiso 1 1 calc R
C24 C 0.44097(14) 0.23966(9) 0.10431(6) 0.0202(4) Uani 1 1 d .
C25 C 0.47949(17) 0.19428(10) 0.13013(7) 0.0290(5) Uani 1 1 d .
H25 H 0.5274 0.2047 0.1499 0.035 Uiso 1 1 calc R
C26 C 0.44853(19) 0.13360(10) 0.12723(8) 0.0357(6) Uani 1 1 d .
H26 H 0.4759 0.1029 0.1451 0.043 Uiso 1 1 calc R
C27 C 0.37854(18) 0.11690(10) 0.09890(8) 0.0350(5) Uani 1 1 d .
C28 C 0.34292(16) 0.16217(11) 0.07180(8) 0.0330(5) Uani 1 1 d .
H28 H 0.2970 0.1513 0.0511 0.040 Uiso 1 1 calc R
C29 C 0.37361(15) 0.22321(10) 0.07445(7) 0.0254(4) Uani 1 1 d .
H29 H 0.3483 0.2536 0.0558 0.030 Uiso 1 1 calc R
C30 C 0.3409(3) 0.05130(13) 0.09824(11) 0.0596(9) Uani 1 1 d .
H30A H 0.3923 0.0220 0.1023 0.089 Uiso 1 1 calc R
H30B H 0.3106 0.0433 0.0706 0.089 Uiso 1 1 calc R
H30C H 0.2953 0.0461 0.1214 0.089 Uiso 1 1 calc R
C31 C 0.61597(14) 0.37470(9) 0.17981(7) 0.0240(4) Uani 1 1 d .
C32 C 0.7390(2) 0.30790(14) 0.21836(14) 0.0767(13) Uani 1 1 d .
H32A H 0.8000 0.3277 0.2149 0.115 Uiso 1 1 calc R
H32B H 0.7409 0.2663 0.2059 0.115 Uiso 1 1 calc R
H32C H 0.7237 0.3050 0.2490 0.115 Uiso 1 1 calc R
C33 C 0.44184(14) 0.31227(9) 0.20120(6) 0.0216(4) Uani 1 1 d .
C34 C 0.4988(2) 0.24196(14) 0.26288(9) 0.0504(8) Uani 1 1 d .
H34A H 0.4526 0.2093 0.2680 0.076 Uiso 1 1 calc R
H34B H 0.5069 0.2664 0.2891 0.076 Uiso 1 1 calc R
H34C H 0.5584 0.2232 0.2548 0.076 Uiso 1 1 calc R
C35 C 0.50571(14) 0.47652(9) 0.20192(6) 0.0199(4) Uani 1 1 d .
C36 C 0.4786(2) 0.54263(12) 0.26955(8) 0.0414(6) Uani 1 1 d .
H36A H 0.5282 0.5738 0.2710 0.062 Uiso 1 1 calc R
H36B H 0.4808 0.5166 0.2953 0.062 Uiso 1 1 calc R
H36C H 0.4179 0.5633 0.2679 0.062 Uiso 1 1 calc R
C37 C 0.32472(14) 0.41388(9) 0.19074(6) 0.0209(4) Uani 1 1 d .
C38 C 0.2169(2) 0.47455(13) 0.24109(11) 0.0591(9) Uani 1 1 d .
H38A H 0.1554 0.4548 0.2405 0.089 Uiso 1 1 calc R
H38B H 0.2111 0.5177 0.2318 0.089 Uiso 1 1 calc R
H38C H 0.2420 0.4732 0.2704 0.089 Uiso 1 1 calc R
N9 N 0.72785(12) 0.51278(8) 0.13782(6) 0.0250(4) Uani 1 1 d .
C40 C 0.81338(17) 0.54583(12) 0.13089(9) 0.0395(6) Uani 1 1 d .
H40A H 0.8155 0.5608 0.1012 0.059 Uiso 1 1 calc R
H40B H 0.8663 0.5182 0.1361 0.059 Uiso 1 1 calc R
H40C H 0.8166 0.5811 0.1506 0.059 Uiso 1 1 calc R
N10 N 0.22262(13) 0.26308(9) 0.14894(6) 0.0267(4) Uani 1 1 d .
C42 C 0.15079(18) 0.21740(12) 0.14426(9) 0.0405(6) Uani 1 1 d .
H42A H 0.0896 0.2376 0.1448 0.061 Uiso 1 1 calc R
H42B H 0.1548 0.1876 0.1679 0.061 Uiso 1 1 calc R
H42C H 0.1588 0.1957 0.1169 0.061 Uiso 1 1 calc R

loop_
_atom_site_aniso_label
_atom_site_aniso_U_11
_atom_site_aniso_U_22
_atom_site_aniso_U_33
_atom_site_aniso_U_23
_atom_site_aniso_U_13
_atom_site_aniso_U_12
Rh1 0.01394(7) 0.01366(7) 0.01760(7) -0.00071(5) -0.00126(5) -0.00005(5)
F1 0.0761(14) 0.0583(12) 0.1163(18) 0.0382(12) 0.0429(13) 0.0180(11)
N1 0.0166(8) 0.0156(7) 0.0202(8) 0.0014(6) -0.0019(6) 0.0001(6)
C1 0.0180(9) 0.0195(9) 0.0177(9) 0.0001(7) -0.0003(7) 0.0027(7)
B1 0.059(2) 0.0232(14) 0.086(3) 0.0036(16) -0.014(2) 0.0001(14)
Rh2 0.01413(7) 0.01567(7) 0.01594(7) -0.00044(5) 0.00155(5) -0.00058(5)
F2 0.1208(19) 0.0393(10) 0.0975(16) 0.0122(10) -0.0590(15) -0.0153(11)
N2 0.0161(8) 0.0190(8) 0.0190(8) 0.0001(6) -0.0026(6) -0.0006(6)
C2 0.0187(9) 0.0181(9) 0.0234(9) -0.0033(7) 0.0039(8) 0.0003(7)
B2 0.054(2) 0.0440(18) 0.0487(19) 0.0077(14) -0.0081(16) -0.0086(15)
F3 0.0831(15) 0.0559(12) 0.0859(15) -0.0061(10) 0.0269(12) 0.0006(11)
N3 0.0167(8) 0.0174(8) 0.0240(8) -0.0030(6) 0.0051(7) -0.0023(6)
C3 0.0166(9) 0.0172(9) 0.0253(10) 0.0011(7) 0.0018(7) 0.0023(7)
F4 0.0737(14) 0.0539(11) 0.0881(15) -0.0148(10) -0.0254(12) -0.0035(10)
N4 0.0187(8) 0.0152(7) 0.0209(8) -0.0034(6) 0.0033(6) -0.0022(6)
C4 0.0229(10) 0.0163(9) 0.0281(10) -0.0002(8) -0.0002(8) 0.0018(8)
F5 0.0905(17) 0.0951(18) 0.1029(19) 0.0106(15) 0.0405(15) -0.0189(14)
N5 0.0281(10) 0.0234(9) 0.0648(15) 0.0134(9) -0.0160(10) -0.0048(8)
C5 0.0257(11) 0.0171(9) 0.0381(12) -0.0042(9) 0.0033(9) -0.0005(8)
F6 0.1087(18) 0.0492(11) 0.0691(13) 0.0225(9) 0.0202(12) 0.0056(11)
N6 0.0314(10) 0.0292(10) 0.0249(9) 0.0053(8) 0.0023(8) 0.0046(8)
C6 0.0275(11) 0.0178(10) 0.0426(13) 0.0035(9) 0.0107(10) 0.0022(8)
F7 0.0929(16) 0.0602(12) 0.0860(15) -0.0174(11) -0.0401(13) 0.0048(11)
N7 0.0281(9) 0.0246(9) 0.0214(9) -0.0020(7) -0.0012(7) 0.0003(7)
C7 0.0320(12) 0.0257(11) 0.0319(11) 0.0085(9) 0.0061(9) 0.0040(9)
F8 0.0839(16) 0.0812(15) 0.1012(17) 0.0298(13) -0.0517(14) -0.0317(13)
N8 0.0265(10) 0.0262(9) 0.0354(10) -0.0083(8) 0.0109(8) -0.0037(8)
C8 0.0244(10) 0.0245(10) 0.0268(11) 0.0032(8) -0.0001(8) -0.0008(8)
C39 0.0218(10) 0.0177(9) 0.0206(9) 0.0006(7) -0.0029(7) 0.0022(8)
C9 0.0523(16) 0.0200(11) 0.0561(17) 0.0058(11) 0.0149(13) -0.0035(11)
C41 0.0203(9) 0.0218(9) 0.0189(9) -0.0011(7) 0.0016(7) 0.0014(8)
C10 0.0211(9) 0.0147(8) 0.0216(9) 0.0000(7) -0.0060(8) 0.0001(7)
C11 0.0330(12) 0.0271(11) 0.0249(11) 0.0001(8) -0.0047(9) 0.0063(9)
C12 0.0614(17) 0.0286(12) 0.0271(11) -0.0074(9) -0.0180(12) 0.0103(12)
C13 0.0524(16) 0.0216(11) 0.0515(16) -0.0045(10) -0.0329(13) 0.0002(11)
C14 0.0255(12) 0.0258(11) 0.0587(16) 0.0033(11) -0.0178(11) -0.0050(9)
C15 0.0217(10) 0.0215(10) 0.0339(12) 0.0006(8) -0.0046(9) -0.0002(8)
C16 0.083(3) 0.0507(18) 0.083(3) -0.0174(17) -0.062(2) 0.0013(18)
C17 0.0198(10) 0.0175(9) 0.0272(10) -0.0045(8) 0.0067(8) -0.0041(7)
C18 0.0275(12) 0.0198(10) 0.0646(17) 0.0141(11) 0.0173(11) 0.0038(9)
C19 0.0240(12) 0.0282(12) 0.080(2) 0.0164(13) 0.0190(13) 0.0075(10)
C20 0.0240(11) 0.0257(11) 0.0448(14) 0.0013(10) 0.0130(10) -0.0046(9)
C21 0.0286(11) 0.0235(10) 0.0242(10) 0.0030(8) 0.0035(8) -0.0043(8)
C22 0.0218(10) 0.0250(10) 0.0191(9) -0.0008(8) 0.0005(8) -0.0002(8)
C23 0.0284(13) 0.0369(14) 0.072(2) 0.0108(13) 0.0188(13) -0.0050(11)
C24 0.0200(9) 0.0176(9) 0.0229(10) -0.0034(7) 0.0068(8) -0.0019(7)
C25 0.0368(13) 0.0242(11) 0.0258(11) -0.0014(8) -0.0021(9) -0.0023(9)
C26 0.0556(16) 0.0202(10) 0.0311(12) 0.0040(9) 0.0015(11) -0.0026(10)
C27 0.0415(14) 0.0224(11) 0.0410(13) -0.0036(10) 0.0112(11) -0.0117(10)
C28 0.0272(12) 0.0288(11) 0.0429(14) -0.0112(10) -0.0003(10) -0.0063(9)
C29 0.0250(11) 0.0225(10) 0.0288(11) -0.0043(8) -0.0012(8) -0.0004(8)
C30 0.076(2) 0.0281(13) 0.075(2) -0.0016(14) 0.0055(18) -0.0241(14)
C31 0.0218(10) 0.0179(9) 0.0323(11) 0.0026(8) -0.0036(9) -0.0041(8)
C32 0.0503(19) 0.0397(16) 0.140(4) 0.037(2) -0.049(2) -0.0013(14)
C33 0.0213(10) 0.0207(9) 0.0227(10) -0.0020(8) 0.0040(8) -0.0005(8)
C34 0.0628(19) 0.0531(17) 0.0353(14) 0.0210(12) 0.0007(13) 0.0240(15)
C35 0.0195(9) 0.0184(9) 0.0217(10) 0.0023(7) -0.0037(7) -0.0007(7)
C36 0.0609(18) 0.0363(13) 0.0269(12) -0.0130(10) 0.0030(12) 0.0044(12)
C37 0.0202(10) 0.0211(9) 0.0213(9) -0.0002(8) 0.0008(8) -0.0047(8)
C38 0.0562(19) 0.0418(15) 0.079(2) -0.0284(15) 0.0406(17) -0.0055(14)
N9 0.0239(9) 0.0225(9) 0.0288(9) -0.0003(7) -0.0045(7) -0.0036(7)
C40 0.0291(12) 0.0408(14) 0.0486(15) -0.0011(12) -0.0010(11) -0.0172(11)
N10 0.0228(9) 0.0290(9) 0.0283(9) -0.0028(7) 0.0045(7) -0.0054(7)
C42 0.0318(13) 0.0446(14) 0.0451(15) -0.0115(12) 0.0089(11) -0.0216(11)

loop_
_atom_type_symbol
_atom_type_description
_atom_type_scat_dispersion_real
_atom_type_scat_dispersion_imag
_atom_type_scat_source
C C 0.0033 0.0016 'International Tables Vol C Tables 4.2.6.8 and 6.1.1.4'
H H 0.0000 0.0000 'International Tables Vol C Tables 4.2.6.8 and 6.1.1.4'
B B 0.0013 0.0007 'International Tables Vol C Tables 4.2.6.8 and 6.1.1.4'
N N 0.0061 0.0033 'International Tables Vol C Tables 4.2.6.8 and 6.1.1.4'
F F 0.0171 0.0103 'International Tables Vol C Tables 4.2.6.8 and 6.1.1.4'
Rh Rh -1.1178 0.9187 'International Tables Vol C Tables 4.2.6.8 and 6.1.1.4'

loop_
_geom_angle_atom_site_label_1
_geom_angle_atom_site_label_2
_geom_angle_atom_site_label_3
_geom_angle
C31 Rh1 C35 92.09(9)
C31 Rh1 N1 176.54(8)
C35 Rh1 N1 91.26(7)
C31 Rh1 N3 87.40(8)
C35 Rh1 N3 176.70(7)
N1 Rh1 N3 89.20(7)
C31 Rh1 C39 87.22(8)
C35 Rh1 C39 91.50(8)
N1 Rh1 C39 93.52(7)
N3 Rh1 C39 91.73(7)
C31 Rh1 Rh2 92.08(6)
C35 Rh1 Rh2 93.71(6)
N1 Rh1 Rh2 86.88(5)
N3 Rh1 Rh2 83.06(5)
C39 Rh1 Rh2 174.77(5)
C1 N1 C3 118.08(16)
C1 N1 Rh1 116.58(13)
C3 N1 Rh1 123.91(12)
N2 C1 N1 124.74(18)
F2 B1 F1 110.6(3)
F2 B1 F4 110.3(2)
F1 B1 F4 109.5(3)
F2 B1 F3 107.8(3)
F1 B1 F3 110.0(2)
F4 B1 F3 108.6(3)
C37 Rh2 C33 91.49(8)
C37 Rh2 N2 88.82(8)
C33 Rh2 N2 176.36(7)
C37 Rh2 C41 90.73(8)
C33 Rh2 C41 88.75(8)
N2 Rh2 C41 94.87(7)
C37 Rh2 N4 177.93(7)
C33 Rh2 N4 90.44(8)
N2 Rh2 N4 89.20(7)
C41 Rh2 N4 90.06(7)
C37 Rh2 Rh1 93.36(6)
C33 Rh2 Rh1 93.88(6)
N2 Rh2 Rh1 82.48(5)
C41 Rh2 Rh1 175.07(5)
N4 Rh2 Rh1 85.76(5)
C1 N2 C10 115.23(16)
C1 N2 Rh2 122.98(13)
C10 N2 Rh2 121.77(12)
N4 C2 N3 123.46(18)
F5 B2 F8 108.6(3)
F5 B2 F7 109.7(3)
F8 B2 F7 108.2(3)
F5 B2 F6 109.2(3)
F8 B2 F6 110.3(3)
F7 B2 F6 110.8(3)
C2 N3 C17 117.48(16)
C2 N3 Rh1 120.97(13)
C17 N3 Rh1 117.07(12)
C4 C3 C8 117.73(18)
C4 C3 N1 119.68(18)
C8 C3 N1 122.56(18)
C2 N4 C24 119.37(16)
C2 N4 Rh2 120.00(13)
C24 N4 Rh2 120.62(12)
C5 C4 C3 120.8(2)
C31 N5 C32 177.3(2)
C6 C5 C4 121.7(2)
C33 N6 C34 179.0(2)
C7 C6 C5 117.2(2)
C7 C6 C9 121.7(2)
C5 C6 C9 121.1(2)
C35 N7 C36 176.8(2)
C6 C7 C8 122.0(2)
C37 N8 C38 176.0(2)
C7 C8 C3 120.5(2)
N9 C39 Rh1 174.52(17)
N10 C41 Rh2 176.25(18)
C11 C10 C15 119.61(19)
C11 C10 N2 119.44(19)
C15 C10 N2 120.94(18)
C10 C11 C12 120.3(2)
C13 C12 C11 120.8(2)
C12 C13 C14 118.3(2)
C12 C13 C16 120.7(3)
C14 C13 C16 121.0(3)
C15 C14 C13 121.8(2)
C14 C15 C10 119.2(2)
C18 C17 C22 119.20(19)
C18 C17 N3 120.65(19)
C22 C17 N3 119.70(18)
C19 C18 C17 120.1(2)
C18 C19 C20 121.0(2)
C21 C20 C19 118.4(2)
C21 C20 C23 121.2(2)
C19 C20 C23 120.4(2)
C20 C21 C22 121.1(2)
C21 C22 C17 120.19(19)
C25 C24 C29 119.06(19)
C25 C24 N4 120.09(19)
C29 C24 N4 120.75(18)
C24 C25 C26 120.3(2)
C27 C26 C25 121.3(2)
C26 C27 C28 118.0(2)
C26 C27 C30 120.7(3)
C28 C27 C30 121.3(3)
C27 C28 C29 121.0(2)
C24 C29 C28 120.2(2)
N5 C31 Rh1 172.95(19)
N6 C33 Rh2 175.59(19)
N7 C35 Rh1 174.92(19)
N8 C37 Rh2 174.28(18)
C39 N9 C40 176.7(2)
C41 N10 C42 175.9(2)

loop_
_geom_bond_atom_site_label_1
_geom_bond_atom_site_label_2
_geom_bond_distance
Rh1 C31 1.935(2)
Rh1 C35 1.949(2)
Rh1 N1 2.0933(16)
Rh1 N3 2.0942(17)
Rh1 C39 2.099(2)
Rh1 Rh2 2.6261(4)
F1 B1 1.381(4)
N1 C1 1.316(2)
N1 C3 1.428(2)
C1 N2 1.314(2)
B1 F2 1.377(4)
B1 F4 1.384(4)
B1 F3 1.395(4)
Rh2 C37 1.939(2)
Rh2 C33 1.948(2)
Rh2 N2 2.0784(16)
Rh2 C41 2.080(2)
Rh2 N4 2.0810(16)
N2 C10 1.429(2)
C2 N4 1.305(2)
C2 N3 1.320(2)
B2 F5 1.364(4)
B2 F8 1.368(4)
B2 F7 1.372(4)
B2 F6 1.380(4)
N3 C17 1.423(2)
C3 C4 1.395(3)
C3 C8 1.398(3)
N4 C24 1.435(2)
C4 C5 1.391(3)
N5 C31 1.139(3)
N5 C32 1.438(3)
C5 C6 1.390(3)
N6 C33 1.142(3)
N6 C34 1.440(3)
C6 C7 1.384(3)
C6 C9 1.510(3)
N7 C35 1.140(3)
N7 C36 1.435(3)
C7 C8 1.393(3)
N8 C37 1.139(3)
N8 C38 1.426(3)
C39 N9 1.137(3)
C41 N10 1.136(3)
C10 C11 1.387(3)
C10 C15 1.391(3)
C11 C12 1.388(3)
C12 C13 1.385(4)
C13 C14 1.387(4)
C13 C16 1.513(3)
C14 C15 1.386(3)
C17 C18 1.387(3)
C17 C22 1.389(3)
C18 C19 1.386(3)
C19 C20 1.392(3)
C20 C21 1.383(3)
C20 C23 1.506(3)
C21 C22 1.386(3)
C24 C25 1.383(3)
C24 C29 1.387(3)
C25 C26 1.388(3)
C26 C27 1.384(4)
C27 C28 1.390(4)
C27 C30 1.518(3)
C28 C29 1.393(3)
N9 C40 1.436(3)
N10 C42 1.434(3)
